data_4341172
loop_
_publ_author_name
'Charkin, Dmitri O.'
'Demchyna, Roman'
'Prots, Yurii'
'Borrmann, Horst'
'Burkhardt, Ulrich'
'Schwarz, Ulrich'
'Schnelle, Walter'
'Plokhikh, Igor V.'
'Kazakov, Sergey M.'
'Abakumov, Artem M.'
'Batuk, Dmitry'
'Verchenko, Valery Yu'
'Tsirlin, Alexander A.'
'Curfs, Caroline'
'Grin, Yuri'
'Shevelkov, Andrei V.'

_publ_section_title
;
 Two New Arsenides, Eu7Cu44As23 and Sr7Cu44As23, With a New Filled Variety
 of the BaHg11 Structure.
;
_journal_issue 20
_journal_name_full 'Inorganic chemistry'
_journal_page_first 11173
_journal_page_last 11184
_journal_paper_doi 10.1021/ic5017615
_journal_volume 53
_journal_year 2014
_chemical_formula_sum 'As23 Cu44 Eu7'
_chemical_formula_weight 5582.64
_space_group_IT_number 225
_symmetry_cell_setting cubic
_symmetry_space_group_name_Hall '-F 4 2 3'
_symmetry_space_group_name_H-M 'F m -3 m'
_atom_sites_solution_primary direct
_atom_sites_solution_secondary difmap
_audit_creation_date 2014-07-10T12:00:00-00:00
_audit_creation_method 'WinGX routine CIF_UPDATE'
_cell_angle_alpha 90.00
_cell_angle_beta 90.00
_cell_angle_gamma 90.00
_cell_formula_units_Z 4
_cell_length_a 16.6707(2)
_cell_length_b 16.6707(2)
_cell_length_c 16.6707(2)
_cell_measurement_reflns_used 20
_cell_measurement_temperature 295(2)
_cell_measurement_theta_max 13.08
_cell_measurement_theta_min 40.80
_cell_volume 4632.99(10)
_computing_cell_refinement 'CSD (Akselrud,2014)'
_computing_data_collection 'CrystalClear (Rigaku Corp., 2008)'
_computing_data_reduction 'FSProcess in Process-Auto (Rigaku, 1998)'
_computing_structure_refinement 'SHELXL-97 (Sheldrick, 1997)'
_diffrn_ambient_temperature 295.15
_diffrn_detector_area_resol_mean 10
_diffrn_measured_fraction_theta_full 0.997
_diffrn_measured_fraction_theta_max 0.997
_diffrn_measurement_details
;
scan:
    Number of images: 120
               Slice: 80.0000 -200.0000
         Image width: 1.0000
            Exp time: 640.0000
       Rotation axis: omega
                 Chi: 5.0000
                 Phi: -20.0000
                 XTD: 127.4
;
_diffrn_measurement_device 'Rigaku SPIDER'
_diffrn_measurement_method oscillation
_diffrn_radiation_detector 'Image Plate area detector'
_diffrn_radiation_monochromator 'Rigaku VariMax-HF Confocal Optical System'
_diffrn_radiation_source 'Rotating Anode'
_diffrn_radiation_type AgK\a
_diffrn_radiation_wavelength 0.56085
_diffrn_reflns_av_R_equivalents 0.024
_diffrn_reflns_limit_h_max 28
_diffrn_reflns_limit_h_min -17
_diffrn_reflns_limit_k_max 21
_diffrn_reflns_limit_k_min -28
_diffrn_reflns_limit_l_max 22
_diffrn_reflns_limit_l_min -27
_diffrn_reflns_number 11486
_diffrn_reflns_reduction_process 'Lp corrections applied'
_diffrn_reflns_theta_full 28.87
_diffrn_reflns_theta_max 28.87
_diffrn_reflns_theta_min 2.73
_diffrn_source_current 20.0000
_diffrn_source_power 1.2000
_diffrn_source_voltage 60.0000
_exptl_absorpt_coefficient_mu 23.84
_exptl_absorpt_correction_T_max 0.787
_exptl_absorpt_correction_T_min 0.615
_exptl_absorpt_correction_type multi-scan
_exptl_absorpt_process_details 'Blessing, R. H. (1995) Acta Cryst. A51, 33-38'
_exptl_crystal_colour_lustre metallic
_exptl_crystal_density_diffrn 8.00
_exptl_crystal_density_method 'not measured'
_exptl_crystal_description Chip
_exptl_crystal_F_000 9904
_exptl_crystal_size_max 0.035
_exptl_crystal_size_mid 0.025
_exptl_crystal_size_min 0.010
_refine_diff_density_max 1.06
_refine_diff_density_min -0.74
_refine_ls_extinction_coef 0.000055(7)
_refine_ls_extinction_expression Fc^*^=kFc[1+0.001xFc^2^\l^3^/sin(2\q)]^-1/4^
_refine_ls_extinction_method SHELXL
_refine_ls_goodness_of_fit_ref 1.119
_refine_ls_matrix_type full
_refine_ls_number_parameters 28
_refine_ls_number_reflns 686
_refine_ls_number_restraints 0
_refine_ls_restrained_S_all 1.119
_refine_ls_R_factor_all 0.016
_refine_ls_R_factor_gt 0.013
_refine_ls_shift/su_max 0.025
_refine_ls_shift/su_mean 0.007
_refine_ls_structure_factor_coef Fsqd
_refine_ls_weighting_details 'calc w=1/[\s^2^(Fo^2^)+(0.0069P)^2^+30.1168P] where P=(Fo^2^+2Fc^2^)/3'
_refine_ls_weighting_scheme calc
_refine_ls_wR_factor_gt 0.024
_refine_ls_wR_factor_ref 0.024
_reflns_number_gt 628
_reflns_number_total 686
_reflns_threshold_expression >2sigma(I)
_cod_data_source_file ic5017615_si_001.cif
_cod_data_source_block RD_3226a_sp
_cod_depositor_comments 'Adding full bibliography for 4341171--4341173.cif.'
_cod_original_cell_volume 4633.0(2)
_cod_database_code 4341172

loop_
_symmetry_equiv_pos_as_xyz
'x, y, z'
'x, -y, -z'
'-x, -y, z'
'-x, y, -z'
'-y, x, z'
'y, x, -z'
'y, -x, z'
'-y, -x, -z'
'y, z, x'
'-y, -z, x'
'y, -z, -x'
'-y, z, -x'
'-z, y, x'
'-z, -y, -x'
'z, -y, x'
'z, y, -x'
'z, x, y'
'-z, x, -y'
'-z, -x, y'
'z, -x, -y'
'-x, -z, -y'
'-x, z, y'
'x, -z, y'
'x, z, -y'
'x, y+1/2, z+1/2'
'x, -y+1/2, -z+1/2'
'-x, -y+1/2, z+1/2'
'-x, y+1/2, -z+1/2'
'-y, x+1/2, z+1/2'
'y, x+1/2, -z+1/2'
'y, -x+1/2, z+1/2'
'-y, -x+1/2, -z+1/2'
'y, z+1/2, x+1/2'
'-y, -z+1/2, x+1/2'
'y, -z+1/2, -x+1/2'
'-y, z+1/2, -x+1/2'
'-z, y+1/2, x+1/2'
'-z, -y+1/2, -x+1/2'
'z, -y+1/2, x+1/2'
'z, y+1/2, -x+1/2'
'z, x+1/2, y+1/2'
'-z, x+1/2, -y+1/2'
'-z, -x+1/2, y+1/2'
'z, -x+1/2, -y+1/2'
'-x, -z+1/2, -y+1/2'
'-x, z+1/2, y+1/2'
'x, -z+1/2, y+1/2'
'x, z+1/2, -y+1/2'
'x+1/2, y, z+1/2'
'x+1/2, -y, -z+1/2'
'-x+1/2, -y, z+1/2'
'-x+1/2, y, -z+1/2'
'-y+1/2, x, z+1/2'
'y+1/2, x, -z+1/2'
'y+1/2, -x, z+1/2'
'-y+1/2, -x, -z+1/2'
'y+1/2, z, x+1/2'
'-y+1/2, -z, x+1/2'
'y+1/2, -z, -x+1/2'
'-y+1/2, z, -x+1/2'
'-z+1/2, y, x+1/2'
'-z+1/2, -y, -x+1/2'
'z+1/2, -y, x+1/2'
'z+1/2, y, -x+1/2'
'z+1/2, x, y+1/2'
'-z+1/2, x, -y+1/2'
'-z+1/2, -x, y+1/2'
'z+1/2, -x, -y+1/2'
'-x+1/2, -z, -y+1/2'
'-x+1/2, z, y+1/2'
'x+1/2, -z, y+1/2'
'x+1/2, z, -y+1/2'
'x+1/2, y+1/2, z'
'x+1/2, -y+1/2, -z'
'-x+1/2, -y+1/2, z'
'-x+1/2, y+1/2, -z'
'-y+1/2, x+1/2, z'
'y+1/2, x+1/2, -z'
'y+1/2, -x+1/2, z'
'-y+1/2, -x+1/2, -z'
'y+1/2, z+1/2, x'
'-y+1/2, -z+1/2, x'
'y+1/2, -z+1/2, -x'
'-y+1/2, z+1/2, -x'
'-z+1/2, y+1/2, x'
'-z+1/2, -y+1/2, -x'
'z+1/2, -y+1/2, x'
'z+1/2, y+1/2, -x'
'z+1/2, x+1/2, y'
'-z+1/2, x+1/2, -y'
'-z+1/2, -x+1/2, y'
'z+1/2, -x+1/2, -y'
'-x+1/2, -z+1/2, -y'
'-x+1/2, z+1/2, y'
'x+1/2, -z+1/2, y'
'x+1/2, z+1/2, -y'
'-x, -y, -z'
'-x, y, z'
'x, y, -z'
'x, -y, z'
'y, -x, -z'
'-y, -x, z'
'-y, x, -z'
'y, x, z'
'-y, -z, -x'
'y, z, -x'
'-y, z, x'
'y, -z, x'
'z, -y, -x'
'z, y, x'
'-z, y, -x'
'-z, -y, x'
'-z, -x, -y'
'z, -x, y'
'z, x, -y'
'-z, x, y'
'x, z, y'
'x, -z, -y'
'-x, z, -y'
'-x, -z, y'
'-x, -y+1/2, -z+1/2'
'-x, y+1/2, z+1/2'
'x, y+1/2, -z+1/2'
'x, -y+1/2, z+1/2'
'y, -x+1/2, -z+1/2'
'-y, -x+1/2, z+1/2'
'-y, x+1/2, -z+1/2'
'y, x+1/2, z+1/2'
'-y, -z+1/2, -x+1/2'
'y, z+1/2, -x+1/2'
'-y, z+1/2, x+1/2'
'y, -z+1/2, x+1/2'
'z, -y+1/2, -x+1/2'
'z, y+1/2, x+1/2'
'-z, y+1/2, -x+1/2'
'-z, -y+1/2, x+1/2'
'-z, -x+1/2, -y+1/2'
'z, -x+1/2, y+1/2'
'z, x+1/2, -y+1/2'
'-z, x+1/2, y+1/2'
'x, z+1/2, y+1/2'
'x, -z+1/2, -y+1/2'
'-x, z+1/2, -y+1/2'
'-x, -z+1/2, y+1/2'
'-x+1/2, -y, -z+1/2'
'-x+1/2, y, z+1/2'
'x+1/2, y, -z+1/2'
'x+1/2, -y, z+1/2'
'y+1/2, -x, -z+1/2'
'-y+1/2, -x, z+1/2'
'-y+1/2, x, -z+1/2'
'y+1/2, x, z+1/2'
'-y+1/2, -z, -x+1/2'
'y+1/2, z, -x+1/2'
'-y+1/2, z, x+1/2'
'y+1/2, -z, x+1/2'
'z+1/2, -y, -x+1/2'
'z+1/2, y, x+1/2'
'-z+1/2, y, -x+1/2'
'-z+1/2, -y, x+1/2'
'-z+1/2, -x, -y+1/2'
'z+1/2, -x, y+1/2'
'z+1/2, x, -y+1/2'
'-z+1/2, x, y+1/2'
'x+1/2, z, y+1/2'
'x+1/2, -z, -y+1/2'
'-x+1/2, z, -y+1/2'
'-x+1/2, -z, y+1/2'
'-x+1/2, -y+1/2, -z'
'-x+1/2, y+1/2, z'
'x+1/2, y+1/2, -z'
'x+1/2, -y+1/2, z'
'y+1/2, -x+1/2, -z'
'-y+1/2, -x+1/2, z'
'-y+1/2, x+1/2, -z'
'y+1/2, x+1/2, z'
'-y+1/2, -z+1/2, -x'
'y+1/2, z+1/2, -x'
'-y+1/2, z+1/2, x'
'y+1/2, -z+1/2, x'
'z+1/2, -y+1/2, -x'
'z+1/2, y+1/2, x'
'-z+1/2, y+1/2, -x'
'-z+1/2, -y+1/2, x'
'-z+1/2, -x+1/2, -y'
'z+1/2, -x+1/2, y'
'z+1/2, x+1/2, -y'
'-z+1/2, x+1/2, y'
'x+1/2, z+1/2, y'
'x+1/2, -z+1/2, -y'
'-x+1/2, z+1/2, -y'
'-x+1/2, -z+1/2, y'

loop_
_atom_site_label
_atom_site_type_symbol
_atom_site_symmetry_multiplicity
_atom_site_Wyckoff_symbol
_atom_site_fract_x
_atom_site_fract_y
_atom_site_fract_z
_atom_site_U_iso_or_equiv
_atom_site_adp_type
_atom_site_occupancy
_atom_site_calc_flag
_atom_site_refinement_flags
Eu1 Eu 24 e 0.245119(12) 0.0000 0.0000 0.00962(4) Uani 1 d S
Eu2 Eu 4 a 0.0000 0.0000 0.0000 0.01031(9) Uani 1 d S
Cu1 Cu 96 k 0.136508(12) 0.136508(12) 0.254013(16) 0.01355(6) Uani 1 d S
Cu2 Cu 48 h 0.0000 0.181787(16) 0.181787(16) 0.01204(7) Uani 1 d S
Cu3 Cu 32 f 0.412361(19) 0.412361(19) 0.412361(19) 0.01601(9) Uani 1 d S
As1 As 48 i 0.5000 0.171814(12) 0.171814(12) 0.00870(5) Uani 1 d S
As2 As 32 f 0.109643(12) 0.109643(12) 0.109643(12) 0.00827(6) Uani 1 d S
As3 As 8 c 0.2500 0.2500 0.2500 0.00812(11) Uani 1 d S
As4 As 4 b 0.5000 0.5000 0.5000 0.0180(2) Uani 1 d S

loop_
_atom_site_aniso_label
_atom_site_aniso_U_11
_atom_site_aniso_U_22
_atom_site_aniso_U_33
_atom_site_aniso_U_23
_atom_site_aniso_U_13
_atom_site_aniso_U_12
Eu1 0.01367(9) 0.00760(5) 0.00760(5) 0.000 0.000 0.000
Eu2 0.01031(9) 0.01031(9) 0.01031(9) 0.000 0.000 0.000
Cu1 0.01507(8) 0.01507(8) 0.01053(11) -0.00226(6) -0.00226(6) 0.00082(9)
Cu2 0.01070(15) 0.01271(10) 0.01271(10) 0.00285(12) 0.000 0.000
Cu3 0.01601(9) 0.01601(9) 0.01601(9) 0.00273(10) 0.00273(10) 0.00273(10)
As1 0.00952(12) 0.00829(7) 0.00829(7) 0.00044(8) 0.000 0.000
As2 0.00827(6) 0.00827(6) 0.00827(6) -0.00055(6) -0.00055(6) -0.00055(6)
As3 0.00812(11) 0.00812(11) 0.00812(11) 0.000 0.000 0.000
As4 0.0180(2) 0.0180(2) 0.0180(2) 0.000 0.000 0.000

loop_
_atom_type_symbol
_atom_type_description
_atom_type_scat_dispersion_real
_atom_type_scat_dispersion_imag
_atom_type_scat_source
Cu Cu 0.3240 0.8257 'International Tables Vol C Tables 4.2.6.8 and 6.1.1.4'
As As 0.2758 1.3314 'International Tables Vol C Tables 4.2.6.8 and 6.1.1.4'
Eu Eu -0.3977 2.4351 'International Tables Vol C Tables 4.2.6.8 and 6.1.1.4'

loop_
_geom_angle_atom_site_label_1
_geom_angle_atom_site_label_2
_geom_angle_atom_site_label_3
_geom_angle
_geom_angle_site_symmetry_1
_geom_angle_site_symmetry_3
As1 Eu1 As1 79.079(5) 155_554 77_545
As1 Eu1 As1 128.395(11) 155_554 153
As1 Eu1 As1 79.079(5) 77_545 153
As1 Eu1 As1 79.079(5) 155_554 175_545
As1 Eu1 As1 128.395(11) 77_545 175_545
As1 Eu1 As1 79.079(5) 153 175_545
As1 Eu1 Cu2 173.405(10) 155_554 11
As1 Eu1 Cu2 98.233(3) 77_545 11
As1 Eu1 Cu2 45.010(8) 153 11
As1 Eu1 Cu2 98.233(3) 175_545 11
As1 Eu1 Cu2 98.233(3) 155_554 101
As1 Eu1 Cu2 173.405(10) 77_545 101
As1 Eu1 Cu2 98.233(3) 153 101
As1 Eu1 Cu2 45.010(8) 175_545 101
Cu2 Eu1 Cu2 83.786(4) 11 101
As1 Eu1 Cu2 45.010(8) 155_554 9
As1 Eu1 Cu2 98.233(3) 77_545 9
As1 Eu1 Cu2 173.405(10) 153 9
As1 Eu1 Cu2 98.233(3) 175_545 9
Cu2 Eu1 Cu2 141.585(14) 11 9
Cu2 Eu1 Cu2 83.786(4) 101 9
As1 Eu1 Cu2 98.233(3) 155_554 7
As1 Eu1 Cu2 45.010(8) 77_545 7
As1 Eu1 Cu2 98.233(3) 153 7
As1 Eu1 Cu2 173.405(10) 175_545 7
Cu2 Eu1 Cu2 83.786(4) 11 7
Cu2 Eu1 Cu2 141.585(14) 101 7
Cu2 Eu1 Cu2 83.786(4) 9 7
As1 Eu1 Cu1 49.007(3) 155_554 110
As1 Eu1 Cu1 49.007(3) 77_545 110
As1 Eu1 Cu1 128.017(5) 153 110
As1 Eu1 Cu1 128.017(5) 175_545 110
Cu2 Eu1 Cu1 133.014(3) 11 110
Cu2 Eu1 Cu1 133.014(3) 101 110
Cu2 Eu1 Cu1 49.315(3) 9 110
Cu2 Eu1 Cu1 49.315(3) 7 110
As1 Eu1 Cu1 128.017(5) 155_554 109
As1 Eu1 Cu1 128.017(5) 77_545 109
As1 Eu1 Cu1 49.007(3) 153 109
As1 Eu1 Cu1 49.007(3) 175_545 109
Cu2 Eu1 Cu1 49.315(3) 11 109
Cu2 Eu1 Cu1 49.315(3) 101 109
Cu2 Eu1 Cu1 133.014(3) 9 109
Cu2 Eu1 Cu1 133.014(3) 7 109
Cu1 Eu1 Cu1 174.724(12) 110 109
As1 Eu1 Cu1 128.017(5) 155_554 15
As1 Eu1 Cu1 49.007(3) 77_545 15
As1 Eu1 Cu1 49.007(3) 153 15
As1 Eu1 Cu1 128.017(5) 175_545 15
Cu2 Eu1 Cu1 49.315(3) 11 15
Cu2 Eu1 Cu1 133.014(3) 101 15
Cu2 Eu1 Cu1 133.014(3) 9 15
Cu2 Eu1 Cu1 49.315(3) 7 15
Cu1 Eu1 Cu1 89.879(1) 110 15
Cu1 Eu1 Cu1 89.879(1) 109 15
As1 Eu1 Cu1 49.007(3) 155_554 16
As1 Eu1 Cu1 128.017(5) 77_545 16
As1 Eu1 Cu1 128.017(5) 153 16
As1 Eu1 Cu1 49.007(3) 175_545 16
Cu2 Eu1 Cu1 133.014(3) 11 16
Cu2 Eu1 Cu1 49.315(3) 101 16
Cu2 Eu1 Cu1 49.315(3) 9 16
Cu2 Eu1 Cu1 133.014(3) 7 16
Cu1 Eu1 Cu1 89.879(1) 110 16
Cu1 Eu1 Cu1 89.879(1) 109 16
Cu1 Eu1 Cu1 174.724(12) 15 16
As1 Eu1 As2 139.977(4) 155_554 2
As1 Eu1 As2 139.977(4) 77_545 2
As1 Eu1 As2 78.871(6) 153 2
As1 Eu1 As2 78.871(6) 175_545 2
Cu2 Eu1 As2 44.002(4) 11 2
Cu2 Eu1 As2 44.002(4) 101 2
Cu2 Eu1 As2 106.642(8) 9 2
Cu2 Eu1 As2 106.642(8) 7 2
Cu1 Eu1 As2 141.494(10) 110 2
Cu1 Eu1 As2 43.782(7) 109 2
Cu1 Eu1 As2 91.735(4) 15 2
Cu1 Eu1 As2 91.735(4) 16 2
As1 Eu1 As2 139.977(4) 155_554 100
As1 Eu1 As2 78.871(6) 77_545 100
As1 Eu1 As2 78.871(6) 153 100
As1 Eu1 As2 139.977(4) 175_545 100
Cu2 Eu1 As2 44.002(4) 11 100
Cu2 Eu1 As2 106.642(8) 101 100
Cu2 Eu1 As2 106.642(8) 9 100
Cu2 Eu1 As2 44.002(4) 7 100
Cu1 Eu1 As2 91.735(4) 110 100
Cu1 Eu1 As2 91.735(4) 109 100
Cu1 Eu1 As2 43.782(7) 15 100
Cu1 Eu1 As2 141.494(10) 16 100
As2 Eu1 As2 64.348(7) 2 100
As1 Eu1 As2 78.871(6) 155_554 99
As1 Eu1 As2 139.977(4) 77_545 99
As1 Eu1 As2 139.977(4) 153 99
As1 Eu1 As2 78.871(6) 175_545 99
Cu2 Eu1 As2 106.642(8) 11 99
Cu2 Eu1 As2 44.002(4) 101 99
Cu2 Eu1 As2 44.002(4) 9 99
Cu2 Eu1 As2 106.642(8) 7 99
Cu1 Eu1 As2 91.735(4) 110 99
Cu1 Eu1 As2 91.735(4) 109 99
Cu1 Eu1 As2 141.494(10) 15 99
Cu1 Eu1 As2 43.782(7) 16 99
As2 Eu1 As2 64.348(7) 2 99
As2 Eu1 As2 97.712(12) 100 99
As1 Eu1 As2 78.871(6) 155_554 .
As1 Eu1 As2 78.871(6) 77_545 .
As1 Eu1 As2 139.977(4) 153 .
As1 Eu1 As2 139.977(4) 175_545 .
Cu2 Eu1 As2 106.642(8) 11 .
Cu2 Eu1 As2 106.642(8) 101 .
Cu2 Eu1 As2 44.002(4) 9 .
Cu2 Eu1 As2 44.002(4) 7 .
Cu1 Eu1 As2 43.782(7) 110 .
Cu1 Eu1 As2 141.494(10) 109 .
Cu1 Eu1 As2 91.735(4) 15 .
Cu1 Eu1 As2 91.735(4) 16 .
As2 Eu1 As2 97.712(12) 2 .
As2 Eu1 As2 64.348(7) 100 .
As2 Eu1 As2 64.348(7) 99 .
As1 Eu1 Cu3 43.219(5) 155_554 26
As1 Eu1 Cu3 43.219(5) 77_545 26
As1 Eu1 Cu3 91.681(9) 153 26
As1 Eu1 Cu3 91.681(9) 175_545 26
Cu2 Eu1 Cu3 131.445(7) 11 26
Cu2 Eu1 Cu3 131.445(7) 101 26
Cu2 Eu1 Cu3 82.342(9) 9 26
Cu2 Eu1 Cu3 82.342(9) 7 26
Cu1 Eu1 Cu3 50.821(10) 110 26
Cu1 Eu1 Cu3 123.904(12) 109 26
Cu1 Eu1 Cu3 87.881(5) 15 26
Cu1 Eu1 Cu3 87.881(5) 16 26
As2 Eu1 Cu3 167.686(11) 2 26
As2 Eu1 Cu3 121.912(6) 100 26
As2 Eu1 Cu3 121.912(6) 99 26
As2 Eu1 Cu3 94.603(10) . 26
As1 Eu1 Cu3 43.219(5) 155_554 124_554
As1 Eu1 Cu3 91.681(9) 77_545 124_554
As1 Eu1 Cu3 91.681(9) 153 124_554
As1 Eu1 Cu3 43.218(5) 175_545 124_554
Cu2 Eu1 Cu3 131.445(7) 11 124_554
Cu2 Eu1 Cu3 82.342(9) 101 124_554
Cu2 Eu1 Cu3 82.342(9) 9 124_554
Cu2 Eu1 Cu3 131.445(7) 7 124_554
Cu1 Eu1 Cu3 87.881(5) 110 124_554
Cu1 Eu1 Cu3 87.881(5) 109 124_554
Cu1 Eu1 Cu3 123.904(12) 15 124_554
Cu1 Eu1 Cu3 50.821(10) 16 124_554
As2 Eu1 Cu3 121.912(6) 2 124_554
As2 Eu1 Cu3 167.686(11) 100 124_554
As2 Eu1 Cu3 94.603(10) 99 124_554
As2 Eu1 Cu3 121.912(6) . 124_554
Cu3 Eu1 Cu3 49.797(11) 26 124_554
As1 Eu1 Cu3 91.681(9) 155_554 123_545
As1 Eu1 Cu3 43.219(5) 77_545 123_545
As1 Eu1 Cu3 43.218(5) 153 123_545
As1 Eu1 Cu3 91.681(9) 175_545 123_545
Cu2 Eu1 Cu3 82.342(9) 11 123_545
Cu2 Eu1 Cu3 131.445(7) 101 123_545
Cu2 Eu1 Cu3 131.445(7) 9 123_545
Cu2 Eu1 Cu3 82.342(9) 7 123_545
Cu1 Eu1 Cu3 87.881(5) 110 123_545
Cu1 Eu1 Cu3 87.881(5) 109 123_545
Cu1 Eu1 Cu3 50.821(10) 15 123_545
Cu1 Eu1 Cu3 123.904(12) 16 123_545
As2 Eu1 Cu3 121.912(6) 2 123_545
As2 Eu1 Cu3 94.603(10) 100 123_545
As2 Eu1 Cu3 167.686(11) 99 123_545
As2 Eu1 Cu3 121.912(6) . 123_545
Cu3 Eu1 Cu3 49.797(11) 26 123_545
Cu3 Eu1 Cu3 73.083(18) 124_554 123_545
As1 Eu1 Cu3 91.681(9) 155_554 25_544
As1 Eu1 Cu3 91.681(9) 77_545 25_544
As1 Eu1 Cu3 43.219(5) 153 25_544
As1 Eu1 Cu3 43.219(5) 175_545 25_544
Cu2 Eu1 Cu3 82.342(9) 11 25_544
Cu2 Eu1 Cu3 82.342(9) 101 25_544
Cu2 Eu1 Cu3 131.445(7) 9 25_544
Cu2 Eu1 Cu3 131.445(7) 7 25_544
Cu1 Eu1 Cu3 123.904(12) 110 25_544
Cu1 Eu1 Cu3 50.821(10) 109 25_544
Cu1 Eu1 Cu3 87.881(5) 15 25_544
Cu1 Eu1 Cu3 87.881(5) 16 25_544
As2 Eu1 Cu3 94.603(10) 2 25_544
As2 Eu1 Cu3 121.912(6) 100 25_544
As2 Eu1 Cu3 121.912(6) 99 25_544
As2 Eu1 Cu3 167.686(11) . 25_544
Cu3 Eu1 Cu3 73.083(18) 26 25_544
Cu3 Eu1 Cu3 49.797(11) 124_554 25_544
Cu3 Eu1 Cu3 49.797(11) 123_545 25_544
As1 Eu1 Eu2 115.803(6) 155_554 .
As1 Eu1 Eu2 115.803(6) 77_545 .
As1 Eu1 Eu2 115.803(6) 153 .
As1 Eu1 Eu2 115.803(6) 175_545 .
Cu2 Eu1 Eu2 70.792(7) 11 .
Cu2 Eu1 Eu2 70.792(7) 101 .
Cu2 Eu1 Eu2 70.792(7) 9 .
Cu2 Eu1 Eu2 70.792(7) 7 .
Cu1 Eu1 Eu2 92.638(6) 110 .
Cu1 Eu1 Eu2 92.638(6) 109 .
Cu1 Eu1 Eu2 92.638(6) 15 .
Cu1 Eu1 Eu2 92.638(6) 16 .
As2 Eu1 Eu2 48.856(6) 2 .
As2 Eu1 Eu2 48.856(6) 100 .
As2 Eu1 Eu2 48.856(6) 99 .
As2 Eu1 Eu2 48.856(6) . .
Cu3 Eu1 Eu2 143.458(9) 26 .
Cu3 Eu1 Eu2 143.458(9) 124_554 .
Cu3 Eu1 Eu2 143.458(9) 123_545 .
Cu3 Eu1 Eu2 143.458(9) 25_544 .
As2 Eu2 As2 180.000(17) 97 .
As2 Eu2 As2 109.5 97 100
As2 Eu2 As2 70.5 . 100
As2 Eu2 As2 70.5 97 4
As2 Eu2 As2 109.5 . 4
As2 Eu2 As2 180.000(17) 100 4
As2 Eu2 As2 109.5 97 99
As2 Eu2 As2 70.5 . 99
As2 Eu2 As2 109.5 100 99
As2 Eu2 As2 70.5 4 99
As2 Eu2 As2 70.5 97 3
As2 Eu2 As2 109.5 . 3
As2 Eu2 As2 70.5 100 3
As2 Eu2 As2 109.5 4 3
As2 Eu2 As2 180.000(17) 99 3
As2 Eu2 As2 109.5 97 98
As2 Eu2 As2 70.5 . 98
As2 Eu2 As2 109.5 100 98
As2 Eu2 As2 70.5 4 98
As2 Eu2 As2 109.5 99 98
As2 Eu2 As2 70.5 3 98
As2 Eu2 As2 70.5 97 2
As2 Eu2 As2 109.5 . 2
As2 Eu2 As2 70.5 100 2
As2 Eu2 As2 109.5 4 2
As2 Eu2 As2 70.5 99 2
As2 Eu2 As2 109.5 3 2
As2 Eu2 As2 180.000(12) 98 2
As2 Eu2 Eu1 125.3 97 5
As2 Eu2 Eu1 125.3 100 5
As2 Eu2 Eu1 125.3 3 5
As2 Eu2 Eu1 125.3 2 5
As2 Eu2 Eu1 125.3 97 9
As2 Eu2 Eu1 125.3 4 9
As2 Eu2 Eu1 125.3 99 9
As2 Eu2 Eu1 125.3 2 9
Eu1 Eu2 Eu1 90.0 5 9
As2 Eu2 Eu1 125.3 97 .
As2 Eu2 Eu1 125.3 4 .
As2 Eu2 Eu1 125.3 3 .
As2 Eu2 Eu1 125.3 98 .
Eu1 Eu2 Eu1 90.0 5 .
Eu1 Eu2 Eu1 90.0 9 .
As2 Eu2 Eu1 125.3 . 97
As2 Eu2 Eu1 125.3 100 97
As2 Eu2 Eu1 125.3 99 97
As2 Eu2 Eu1 125.3 2 97
Eu1 Eu2 Eu1 90.0 5 97
Eu1 Eu2 Eu1 90.0 9 97
Eu1 Eu2 Eu1 180.0 . 97
As2 Eu2 Eu1 125.3 . 101
As2 Eu2 Eu1 125.3 4 101
As2 Eu2 Eu1 125.3 99 101
As2 Eu2 Eu1 125.3 98 101
Eu1 Eu2 Eu1 180.0 5 101
Eu1 Eu2 Eu1 90.0 9 101
Eu1 Eu2 Eu1 90.0 . 101
Eu1 Eu2 Eu1 90.0 97 101
As2 Eu2 Eu1 125.3 . 105
As2 Eu2 Eu1 125.3 100 105
As2 Eu2 Eu1 125.3 3 105
As2 Eu2 Eu1 125.3 98 105
Eu1 Eu2 Eu1 90.0 5 105
Eu1 Eu2 Eu1 180.0 9 105
Eu1 Eu2 Eu1 90.0 . 105
Eu1 Eu2 Eu1 90.0 97 105
Eu1 Eu2 Eu1 90.0 101 105
As2 Cu1 Cu1 144.201(4) . 159
As2 Cu1 Cu1 144.201(4) . 35
Cu1 Cu1 Cu1 60.0 159 35
As2 Cu1 As1 109.629(8) . 125
Cu1 Cu1 As1 60.929(6) 159 125
Cu1 Cu1 As1 106.061(6) 35 125
As2 Cu1 As1 109.629(8) . 147_455
Cu1 Cu1 As1 106.061(6) 159 147_455
Cu1 Cu1 As1 60.929(6) 35 147_455
As1 Cu1 As1 99.381(15) 125 147_455
As2 Cu1 As3 103.312(11) . .
Cu1 Cu1 As3 61.173(5) 159 .
Cu1 Cu1 As3 61.173(5) 35 .
As1 Cu1 As3 117.430(7) 125 .
As1 Cu1 As3 117.430(7) 147_455 .
As2 Cu1 Cu2 57.587(9) . 7
Cu1 Cu1 Cu2 96.799(9) 159 7
Cu1 Cu1 Cu2 156.506(9) 35 7
As1 Cu1 Cu2 54.538(8) 125 7
As1 Cu1 Cu2 129.640(12) 147_455 7
As3 Cu1 Cu2 112.922(8) . 7
As2 Cu1 Cu2 57.587(9) . .
Cu1 Cu1 Cu2 156.506(9) 159 .
Cu1 Cu1 Cu2 96.799(9) 35 .
As1 Cu1 Cu2 129.640(12) 125 .
As1 Cu1 Cu2 54.538(8) 147_455 .
As3 Cu1 Cu2 112.922(8) . .
Cu2 Cu1 Cu2 106.014(19) 7 .
As2 Cu1 Cu1 56.181(7) . 9
Cu1 Cu1 Cu1 120.0 159 9
Cu1 Cu1 Cu1 90.0 35 9
As1 Cu1 Cu1 159.239(7) 125 9
As1 Cu1 Cu1 99.934(7) 147_455 9
As3 Cu1 Cu1 58.834(5) . 9
Cu2 Cu1 Cu1 106.405(7) 7 9
Cu2 Cu1 Cu1 58.917(6) . 9
As2 Cu1 Cu1 56.181(7) . 110
Cu1 Cu1 Cu1 90.0 159 110
Cu1 Cu1 Cu1 120.0 35 110
As1 Cu1 Cu1 99.934(7) 125 110
As1 Cu1 Cu1 159.239(7) 147_455 110
As3 Cu1 Cu1 58.834(5) . 110
Cu2 Cu1 Cu1 58.917(6) 7 110
Cu2 Cu1 Cu1 106.405(7) . 110
Cu1 Cu1 Cu1 60.0 9 110
As2 Cu1 Cu3 141.677(14) . 75
Cu1 Cu1 Cu3 63.381(6) 159 75
Cu1 Cu1 Cu3 63.381(6) 35 75
As1 Cu1 Cu3 52.673(8) 125 75
As1 Cu1 Cu3 52.673(8) 147_455 75
As3 Cu1 Cu3 115.011(11) . 75
Cu2 Cu1 Cu3 104.535(9) 7 75
Cu2 Cu1 Cu3 104.535(9) . 75
Cu1 Cu1 Cu3 148.003(3) 9 75
Cu1 Cu1 Cu3 148.003(3) 110 75
As2 Cu1 Eu1 72.618(9) . 9
Cu1 Cu1 Eu1 122.142(5) 159 9
Cu1 Cu1 Eu1 122.142(5) 35 9
As1 Cu1 Eu1 64.706(7) 125 9
As1 Cu1 Eu1 64.706(7) 147_455 9
As3 Cu1 Eu1 175.930(11) . 9
Cu2 Cu1 Eu1 65.099(7) 7 9
Cu2 Cu1 Eu1 65.099(7) . 9
Cu1 Cu1 Eu1 117.835(5) 9 9
Cu1 Cu1 Eu1 117.835(5) 110 9
Cu3 Cu1 Eu1 69.059(9) 75 9
As1 Cu2 As1 97.795(15) 147_455 75
As1 Cu2 As2 116.605(5) 147_455 98
As1 Cu2 As2 116.606(5) 75 98
As1 Cu2 As2 116.605(5) 147_455 .
As1 Cu2 As2 116.606(5) 75 .
As2 Cu2 As2 94.12(2) 98 .
As1 Cu2 Cu1 62.169(7) 147_455 .
As1 Cu2 Cu1 108.131(11) 75 .
As2 Cu2 Cu1 134.555(14) 98 .
As2 Cu2 Cu1 57.297(8) . .
As1 Cu2 Cu1 108.131(11) 147_455 9
As1 Cu2 Cu1 62.169(7) 75 9
As2 Cu2 Cu1 134.555(14) 98 9
As2 Cu2 Cu1 57.297(8) . 9
Cu1 Cu2 Cu1 62.165(12) . 9
As1 Cu2 Cu1 62.169(7) 147_455 98
As1 Cu2 Cu1 108.131(11) 75 98
As2 Cu2 Cu1 57.297(8) 98 98
As2 Cu2 Cu1 134.555(14) . 98
Cu1 Cu2 Cu1 116.033(12) . 98
Cu1 Cu2 Cu1 166.401(19) 9 98
As1 Cu2 Cu1 108.131(11) 147_455 107
As1 Cu2 Cu1 62.169(7) 75 107
As2 Cu2 Cu1 57.297(8) 98 107
As2 Cu2 Cu1 134.555(14) . 107
Cu1 Cu2 Cu1 166.401(19) . 107
Cu1 Cu2 Cu1 116.033(12) 9 107
Cu1 Cu2 Cu1 62.165(12) 98 107
As1 Cu2 Eu1 164.690(14) 147_455 5
As1 Cu2 Eu1 66.895(6) 75 5
As2 Cu2 Eu1 72.758(7) 98 5
As2 Cu2 Eu1 72.758(7) . 5
Cu1 Cu2 Eu1 121.088(7) . 5
Cu1 Cu2 Eu1 65.586(6) 9 5
Cu1 Cu2 Eu1 121.088(7) 98 5
Cu1 Cu2 Eu1 65.586(6) 107 5
As1 Cu2 Eu1 66.895(6) 147_455 9
As1 Cu2 Eu1 164.690(14) 75 9
As2 Cu2 Eu1 72.758(7) 98 9
As2 Cu2 Eu1 72.758(7) . 9
Cu1 Cu2 Eu1 65.586(6) . 9
Cu1 Cu2 Eu1 121.088(7) 9 9
Cu1 Cu2 Eu1 65.586(6) 98 9
Cu1 Cu2 Eu1 121.088(7) 107 9
Eu1 Cu2 Eu1 128.415(14) 5 9
As1 Cu3 As1 110.545(12) 177_556 151
As1 Cu3 As1 110.545(12) 177_556 121_655
As1 Cu3 As1 110.545(12) 151 121_655
As1 Cu3 As4 108.375(12) 177_556 .
As1 Cu3 As4 108.375(12) 151 .
As1 Cu3 As4 108.375(12) 121_655 .
As1 Cu3 Cu1 58.985(9) 177_556 133
As1 Cu3 Cu1 58.985(9) 151 133
As1 Cu3 Cu1 102.782(18) 121_655 133
As4 Cu3 Cu1 148.843(8) . 133
As1 Cu3 Cu1 102.782(18) 177_556 75
As1 Cu3 Cu1 58.985(9) 151 75
As1 Cu3 Cu1 58.985(9) 121_655 75
As4 Cu3 Cu1 148.843(8) . 75
Cu1 Cu3 Cu1 53.239(13) 133 75
As1 Cu3 Cu1 58.985(9) 177_556 60
As1 Cu3 Cu1 102.782(18) 151 60
As1 Cu3 Cu1 58.985(9) 121_655 60
As4 Cu3 Cu1 148.843(8) . 60
Cu1 Cu3 Cu1 53.239(13) 133 60
Cu1 Cu3 Cu1 53.239(13) 75 60
As1 Cu3 Cu3 124.711(6) 177_556 100_565
As1 Cu3 Cu3 53.639(12) 151 100_565
As1 Cu3 Cu3 124.711(6) 121_655 100_565
As4 Cu3 Cu3 54.7 . 100_565
Cu1 Cu3 Cu3 106.431(5) 133 100_565
Cu1 Cu3 Cu3 106.431(5) 75 100_565
Cu1 Cu3 Cu3 156.421(8) 60 100_565
As1 Cu3 Cu3 124.711(6) 177_556 98_655
As1 Cu3 Cu3 124.711(6) 151 98_655
As1 Cu3 Cu3 53.639(12) 121_655 98_655
As4 Cu3 Cu3 54.7 . 98_655
Cu1 Cu3 Cu3 156.421(8) 133 98_655
Cu1 Cu3 Cu3 106.431(5) 75 98_655
Cu1 Cu3 Cu3 106.431(5) 60 98_655
Cu3 Cu3 Cu3 90.0 100_565 98_655
As1 Cu3 Cu3 53.639(12) 177_556 99_556
As1 Cu3 Cu3 124.711(6) 151 99_556
As1 Cu3 Cu3 124.711(6) 121_655 99_556
As4 Cu3 Cu3 54.7 . 99_556
Cu1 Cu3 Cu3 106.431(5) 133 99_556
Cu1 Cu3 Cu3 156.421(8) 75 99_556
Cu1 Cu3 Cu3 106.431(5) 60 99_556
Cu3 Cu3 Cu3 90.0 100_565 99_556
Cu3 Cu3 Cu3 90.0 98_655 99_556
As1 Cu3 Eu1 162.90(2) 177_556 81
As1 Cu3 Eu1 62.137(1) 151 81
As1 Cu3 Eu1 62.137(1) 121_655 81
As4 Cu3 Eu1 88.723(9) . 81
Cu1 Cu3 Eu1 106.123(11) 133 81
Cu1 Cu3 Eu1 60.121(7) 75 81
Cu1 Cu3 Eu1 106.123(11) 60 81
Cu3 Cu3 Eu1 65.101(6) 100_565 81
Cu3 Cu3 Eu1 65.101(6) 98_655 81
Cu3 Cu3 Eu1 143.458(9) 99_556 81
As1 Cu3 Eu1 62.137(1) 177_556 53
As1 Cu3 Eu1 162.90(2) 151 53
As1 Cu3 Eu1 62.137(1) 121_655 53
As4 Cu3 Eu1 88.723(9) . 53
Cu1 Cu3 Eu1 106.123(11) 133 53
Cu1 Cu3 Eu1 106.123(11) 75 53
Cu1 Cu3 Eu1 60.121(7) 60 53
Cu3 Cu3 Eu1 143.458(9) 100_565 53
Cu3 Cu3 Eu1 65.101(6) 98_655 53
Cu3 Cu3 Eu1 65.101(6) 99_556 53
Eu1 Cu3 Eu1 119.951(1) 81 53
As1 Cu3 Eu1 62.137(1) 177_556 25
As1 Cu3 Eu1 62.137(1) 151 25
As1 Cu3 Eu1 162.90(2) 121_655 25
As4 Cu3 Eu1 88.723(9) . 25
Cu1 Cu3 Eu1 60.121(7) 133 25
Cu1 Cu3 Eu1 106.123(11) 75 25
Cu1 Cu3 Eu1 106.123(11) 60 25
Cu3 Cu3 Eu1 65.101(6) 100_565 25
Cu3 Cu3 Eu1 143.458(9) 98_655 25
Cu3 Cu3 Eu1 65.101(6) 99_556 25
Eu1 Cu3 Eu1 119.951(1) 81 25
Eu1 Cu3 Eu1 119.951(1) 53 25
Cu2 As1 Cu2 82.205(15) 75 147
Cu2 As1 Cu3 127.360(8) 75 26
Cu2 As1 Cu3 127.360(8) 147 26
Cu2 As1 Cu3 127.360(8) 75 121_655
Cu2 As1 Cu3 127.360(8) 147 121_655
Cu3 As1 Cu3 72.72(2) 26 121_655
Cu2 As1 Cu1 100.920(9) 75 147
Cu2 As1 Cu1 63.293(6) 147 147
Cu3 As1 Cu1 130.308(13) 26 147
Cu3 As1 Cu1 68.342(11) 121_655 147
Cu2 As1 Cu1 63.293(6) 75 180
Cu2 As1 Cu1 100.920(9) 147 180
Cu3 As1 Cu1 130.308(13) 26 180
Cu3 As1 Cu1 68.342(11) 121_655 180
Cu1 As1 Cu1 58.143(12) 147 180
Cu2 As1 Cu1 63.293(6) 75 82
Cu2 As1 Cu1 100.920(9) 147 82
Cu3 As1 Cu1 68.342(11) 26 82
Cu3 As1 Cu1 130.308(13) 121_655 82
Cu1 As1 Cu1 160.133(15) 147 82
Cu1 As1 Cu1 117.923(12) 180 82
Cu2 As1 Cu1 100.920(9) 75 52
Cu2 As1 Cu1 63.293(6) 147 52
Cu3 As1 Cu1 68.342(11) 26 52
Cu3 As1 Cu1 130.308(13) 121_655 52
Cu1 As1 Cu1 117.923(12) 147 52
Cu1 As1 Cu1 160.133(15) 180 52
Cu1 As1 Cu1 58.143(12) 82 52
Cu2 As1 Eu1 68.095(7) 75 173
Cu2 As1 Eu1 150.300(11) 147 173
Cu3 As1 Eu1 74.645(6) 26 173
Cu3 As1 Eu1 74.645(6) 121_655 173
Cu1 As1 Eu1 121.038(6) 147 173
Cu1 As1 Eu1 66.287(6) 180 173
Cu1 As1 Eu1 66.287(6) 82 173
Cu1 As1 Eu1 121.038(6) 52 173
Cu2 As1 Eu1 150.300(11) 75 153
Cu2 As1 Eu1 68.095(7) 147 153
Cu3 As1 Eu1 74.645(6) 26 153
Cu3 As1 Eu1 74.645(6) 121_655 153
Cu1 As1 Eu1 66.287(6) 147 153
Cu1 As1 Eu1 121.038(6) 180 153
Cu1 As1 Eu1 121.038(6) 82 153
Cu1 As1 Eu1 66.287(6) 52 153
Eu1 As1 Eu1 141.605(11) 173 153
Cu1 As2 Cu1 67.638(13) . 110
Cu1 As2 Cu1 67.638(13) . 9
Cu1 As2 Cu1 67.638(13) 110 9
Cu1 As2 Cu2 122.317(16) . 9
Cu1 As2 Cu2 65.116(7) 110 9
Cu1 As2 Cu2 65.116(7) 9 9
Cu1 As2 Cu2 65.116(7) . .
Cu1 As2 Cu2 122.317(16) 110 .
Cu1 As2 Cu2 65.116(7) 9 .
Cu2 As2 Cu2 118.245(5) 9 .
Cu1 As2 Cu2 65.116(7) . 7
Cu1 As2 Cu2 65.116(7) 110 7
Cu1 As2 Cu2 122.317(16) 9 7
Cu2 As2 Cu2 118.245(5) 9 7
Cu2 As2 Cu2 118.245(5) . 7
Cu1 As2 Eu2 140.008(8) . .
Cu1 As2 Eu2 140.008(8) 110 .
Cu1 As2 Eu2 140.008(8) 9 .
Cu2 As2 Eu2 97.675(10) 9 .
Cu2 As2 Eu2 97.675(10) . .
Cu2 As2 Eu2 97.675(10) 7 .
Cu1 As2 Eu1 119.497(6) . 5
Cu1 As2 Eu1 119.497(6) 110 5
Cu1 As2 Eu1 63.600(7) 9 5
Cu2 As2 Eu1 63.240(2) 9 5
Cu2 As2 Eu1 63.240(2) . 5
Cu2 As2 Eu1 174.084(15) 7 5
Eu2 As2 Eu1 76.408(6) . 5
Cu1 As2 Eu1 63.600(7) . 9
Cu1 As2 Eu1 119.497(6) 110 9
Cu1 As2 Eu1 119.497(6) 9 9
Cu2 As2 Eu1 174.084(15) 9 9
Cu2 As2 Eu1 63.240(2) . 9
Cu2 As2 Eu1 63.240(2) 7 9
Eu2 As2 Eu1 76.408(6) . 9
Eu1 As2 Eu1 114.656(5) 5 9
Cu1 As2 Eu1 119.497(6) . .
Cu1 As2 Eu1 63.600(7) 110 .
Cu1 As2 Eu1 119.497(6) 9 .
Cu2 As2 Eu1 63.240(3) 9 .
Cu2 As2 Eu1 174.084(15) . .
Cu2 As2 Eu1 63.240(2) 7 .
Eu2 As2 Eu1 76.408(6) . .
Eu1 As2 Eu1 114.656(5) 5 .
Eu1 As2 Eu1 114.656(5) 9 .
Cu1 As3 Cu1 120.0 . 133
Cu1 As3 Cu1 120.0 . 60
Cu1 As3 Cu1 57.654(9) 133 60
Cu1 As3 Cu1 177.135(11) . 75
Cu1 As3 Cu1 57.654(9) 133 75
Cu1 As3 Cu1 57.654(9) 60 75
Cu1 As3 Cu1 62.332(9) . 110
Cu1 As3 Cu1 177.135(11) 133 110
Cu1 As3 Cu1 120.0 60 110
Cu1 As3 Cu1 120.0 75 110
Cu1 As3 Cu1 62.332(9) . 9
Cu1 As3 Cu1 120.0 133 9
Cu1 As3 Cu1 177.135(11) 60 9
Cu1 As3 Cu1 120.0 75 9
Cu1 As3 Cu1 62.332(9) 110 9
Cu1 As3 Cu1 120.0 . 184
Cu1 As3 Cu1 90.0 133 184
Cu1 As3 Cu1 120.0 60 184
Cu1 As3 Cu1 62.332(9) 75 184
Cu1 As3 Cu1 90.0 110 184
Cu1 As3 Cu1 57.654(9) 9 184
Cu1 As3 Cu1 57.654(9) . 35
Cu1 As3 Cu1 62.332(9) 133 35
Cu1 As3 Cu1 90.0 60 35
Cu1 As3 Cu1 120.0 75 35
Cu1 As3 Cu1 120.0 110 35
Cu1 As3 Cu1 90.0 9 35
Cu1 As3 Cu1 120.0 184 35
Cu1 As3 Cu1 90.0 . 52
Cu1 As3 Cu1 120.0 133 52
Cu1 As3 Cu1 62.332(9) 60 52
Cu1 As3 Cu1 90.0 75 52
Cu1 As3 Cu1 57.654(9) 110 52
Cu1 As3 Cu1 120.0 9 52
Cu1 As3 Cu1 120.0 184 52
Cu1 As3 Cu1 120.0 35 52
Cu1 As3 Cu1 90.0 . 26
Cu1 As3 Cu1 62.332(9) 133 26
Cu1 As3 Cu1 120.0 60 26
Cu1 As3 Cu1 90.0 75 26
Cu1 As3 Cu1 120.0 110 26
Cu1 As3 Cu1 57.654(9) 9 26
Cu1 As3 Cu1 57.654(9) 184 26
Cu1 As3 Cu1 62.332(9) 35 26
Cu1 As3 Cu1 177.135(11) 52 26
Cu1 As3 Cu1 120.0 . 82
Cu1 As3 Cu1 120.0 133 82
Cu1 As3 Cu1 90.0 60 82
Cu1 As3 Cu1 62.332(9) 75 82
Cu1 As3 Cu1 57.654(9) 110 82
Cu1 As3 Cu1 90.0 9 82
Cu1 As3 Cu1 62.332(9) 184 82
Cu1 As3 Cu1 177.135(11) 35 82
Cu1 As3 Cu1 57.654(9) 52 82
Cu1 As3 Cu1 120.0 26 82
Cu1 As3 Cu1 57.654(9) . 159
Cu1 As3 Cu1 90.0 133 159
Cu1 As3 Cu1 62.332(9) 60 159
Cu1 As3 Cu1 120.0 75 159
Cu1 As3 Cu1 90.0 110 159
Cu1 As3 Cu1 120.0 9 159
Cu1 As3 Cu1 177.135(11) 184 159
Cu1 As3 Cu1 57.654(9) 35 159
Cu1 As3 Cu1 62.332(9) 52 159
Cu1 As3 Cu1 120.0 26 159
Cu1 As3 Cu1 120.0 82 159
Cu3 As4 Cu3 70.5 . 100_565
Cu3 As4 Cu3 70.5 . 99_556
Cu3 As4 Cu3 109.5 100_565 99_556
Cu3 As4 Cu3 70.5 . 98_655
Cu3 As4 Cu3 109.5 100_565 98_655
Cu3 As4 Cu3 109.5 99_556 98_655
Cu3 As4 Cu3 180.000(11) . 97_666
Cu3 As4 Cu3 109.5 100_565 97_666
Cu3 As4 Cu3 109.5 99_556 97_666
Cu3 As4 Cu3 109.5 98_655 97_666
Cu3 As4 Cu3 109.5 . 3_665
Cu3 As4 Cu3 70.5 100_565 3_665
Cu3 As4 Cu3 180.0 99_556 3_665
Cu3 As4 Cu3 70.5 98_655 3_665
Cu3 As4 Cu3 70.5 97_666 3_665
Cu3 As4 Cu3 109.5 . 2_566
Cu3 As4 Cu3 70.5 100_565 2_566
Cu3 As4 Cu3 70.5 99_556 2_566
Cu3 As4 Cu3 180.0 98_655 2_566
Cu3 As4 Cu3 70.5 97_666 2_566
Cu3 As4 Cu3 109.5 3_665 2_566
Cu3 As4 Cu3 109.5 . 4_656
Cu3 As4 Cu3 180.000(11) 100_565 4_656
Cu3 As4 Cu3 70.5 99_556 4_656
Cu3 As4 Cu3 70.5 98_655 4_656
Cu3 As4 Cu3 70.5 97_666 4_656
Cu3 As4 Cu3 109.5 3_665 4_656
Cu3 As4 Cu3 109.5 2_566 4_656

loop_
_geom_bond_atom_site_label_1
_geom_bond_atom_site_label_2
_geom_bond_distance
_geom_bond_site_symmetry_2
Eu1 As1 3.18144(13) 155_554
Eu1 As1 3.18144(13) 77_545
Eu1 As1 3.18144(13) 153
Eu1 As1 3.18144(13) 175_545
Eu1 Cu2 3.20917(18) 11
Eu1 Cu2 3.20917(18) 101
Eu1 Cu2 3.20917(18) 9
Eu1 Cu2 3.20917(18) 7
Eu1 Cu1 3.2217(3) 110
Eu1 Cu1 3.2217(3) 109
Eu1 Cu1 3.2217(3) 15
Eu1 Cu1 3.2217(3) 16
Eu1 As2 3.43258(16) 2
Eu1 As2 3.43258(16) 100
Eu1 As2 3.43258(16) 99
Eu1 As2 3.43258(16) .
Eu1 Eu2 4.0863(2) .
Eu2 As2 3.1659(3) 97
Eu2 As2 3.1659(3) .
Eu2 As2 3.1659(3) 100
Eu2 As2 3.1659(3) 4
Eu2 As2 3.1659(3) 99
Eu2 As2 3.1659(3) 3
Eu2 As2 3.1659(3) 98
Eu2 As2 3.1659(3) 2
Eu2 Eu1 4.0863(2) 5
Eu2 Eu1 4.0863(2) 9
Eu2 Eu1 4.0863(2) 97
Eu2 Eu1 4.0863(2) 101
Eu2 Eu1 4.0863(2) 105
Cu1 As2 2.4887(4) .
Cu1 Cu1 2.5811(5) 159
Cu1 Cu1 2.5811(5) 35
Cu1 As1 2.65596(19) 125
Cu1 As1 2.65596(19) 147_455
Cu1 As3 2.6765(3) .
Cu1 Cu2 2.68296(17) 7
Cu1 Cu2 2.68296(17) .
Cu1 Cu1 2.7703(5) 9
Cu1 Cu1 2.7703(5) 110
Cu1 Cu3 2.8802(5) 75
Cu1 Eu1 3.2217(3) 9
Cu2 As1 2.4462(3) 147_455
Cu2 As1 2.4462(3) 75
Cu2 As2 2.4968(3) 98
Cu2 As2 2.4968(3) .
Cu2 Cu1 2.68296(17) 9
Cu2 Cu1 2.68296(17) 98
Cu2 Cu1 2.68296(17) 107
Cu2 Eu1 3.20916(18) 5
Cu2 Eu1 3.20917(18) 9
Cu3 As1 2.4643(3) 177_556
Cu3 As1 2.4643(3) 151
Cu3 As1 2.4643(3) 121_655
Cu3 As4 2.5305(5) .
Cu3 Cu1 2.8802(5) 133
Cu3 Cu1 2.8802(5) 75
Cu3 Cu1 2.8802(5) 60
Cu3 Cu3 2.9220(6) 100_565
Cu3 Cu3 2.9220(6) 98_655
Cu3 Cu3 2.9220(6) 99_556
Cu3 Eu1 3.47019(17) 81
Cu3 Eu1 3.47019(17) 53
Cu3 Eu1 3.47019(17) 25
As1 Cu2 2.4462(3) 75
As1 Cu2 2.4462(3) 147
As1 Cu3 2.4643(3) 26
As1 Cu3 2.4643(3) 121_655
As1 Cu1 2.65596(19) 147
As1 Cu1 2.65596(19) 180
As1 Cu1 2.65596(19) 82
As1 Cu1 2.65596(19) 52
As1 Eu1 3.18144(13) 173
As1 Eu1 3.18144(14) 153
As2 Cu1 2.4887(4) 110
As2 Cu1 2.4887(4) 9
As2 Cu2 2.4968(3) 9
As2 Cu2 2.4968(3) 7
As2 Eu1 3.43258(16) 5
As2 Eu1 3.43258(16) 9
As3 Cu1 2.6765(3) 133
As3 Cu1 2.6765(3) 60
As3 Cu1 2.6765(3) 75
As3 Cu1 2.6765(3) 110
As3 Cu1 2.6765(3) 9
As3 Cu1 2.6765(3) 184
As3 Cu1 2.6765(3) 35
As3 Cu1 2.6765(3) 52
As3 Cu1 2.6765(3) 26
As3 Cu1 2.6765(3) 82
As3 Cu1 2.6765(3) 159
As4 Cu3 2.5305(5) 100_565
As4 Cu3 2.5305(5) 99_556
As4 Cu3 2.5305(5) 98_655
As4 Cu3 2.5305(5) 97_666
As4 Cu3 2.5305(5) 3_665
As4 Cu3 2.5305(5) 2_566
As4 Cu3 2.5305(5) 4_656
